data_2312159
loop_
_publ_author_name
'Temesgen, Ayalew W.'
'Novikov, Anton P.'
'Tskhovrebov, Alexander G.'
'Kultyshkina, Ekaterina K.'
'Le, Tuan Anh'

_publ_section_title
;
 Synthesis, crystal structure and Hirshfeld surface analysis of
 di-&#x3bc;<sub>2</sub>-iodido-bis-[(2,2'-bi-quinoline-&#x3ba;<sup>2</sup>
 <i>N</i>,<i>N</i>')copper(I)].
;
_journal_coeditor_code DJ2055
_journal_issue 'Pt 3'
_journal_name_full 'Acta crystallographica. Section E, Crystallographic communications'
_journal_page_first 132
_journal_page_last 135
_journal_paper_doi 10.1107/S2056989023000634
_journal_volume 79
_journal_year 2023
_chemical_formula_iupac '[Cu2 I2 (C18 H12 N2)2]'
_chemical_formula_moiety 'C36 H24 Cu2 I2 N4'
_chemical_formula_sum 'C36 H24 Cu2 I2 N4'
_chemical_formula_weight 893.49
_chemical_name_systematic
;
Di-\m~2~-iodido-bis[(2,2'-biquinoline-\k^2^<i>N</i>,<i>N</i>')copper(I)]
;
_space_group_crystal_system triclinic
_space_group_IT_number 2
_space_group_name_Hall '-P 1'
_space_group_name_H-M_alt 'P -1'
_atom_sites_solution_hydrogens geom
_atom_sites_solution_primary difmap
_atom_sites_solution_secondary difmap
_audit_creation_method SHELXL-2013
_cell_angle_alpha 70.9328(8)
_cell_angle_beta 76.1237(9)
_cell_angle_gamma 74.2486(9)
_cell_formula_units_Z 1
_cell_length_a 8.2032(2)
_cell_length_b 9.4084(3)
_cell_length_c 10.8312(3)
_cell_measurement_reflns_used 9951
_cell_measurement_temperature 100(2)
_cell_measurement_theta_max 32.59
_cell_measurement_theta_min 2.34
_cell_volume 749.84(4)
_computing_cell_refinement
;
SAINT (Bruker, 2013)
;
_computing_data_collection
;
APEX3 (Bruker, 2018)
;
_computing_data_reduction
;
SAINT (Bruker, 2013)
;
_computing_molecular_graphics
;
SHELXTL (Sheldrick, 2008)
;
_computing_publication_material
;
SHELXTL (Sheldrick, 2008)
;
_computing_structure_refinement
;
SHELXL (Sheldrick, 2015<i>b</i>)
;
_computing_structure_solution
;
<i>SHELXT</i> (Sheldrick, 2015<i>a</i>)
;
_diffrn_ambient_temperature 100(2)
_diffrn_measured_fraction_theta_full 0.999
_diffrn_measured_fraction_theta_max 0.996
_diffrn_measurement_device_type 'Bruker D8 QUEST PHOTON-III CCD'
_diffrn_measurement_method '\f and \w scans'
_diffrn_radiation_type MoK\a
_diffrn_radiation_wavelength 0.71073
_diffrn_reflns_av_R_equivalents 0.0297
_diffrn_reflns_av_unetI/netI 0.0256
_diffrn_reflns_limit_h_max 12
_diffrn_reflns_limit_h_min -12
_diffrn_reflns_limit_k_max 14
_diffrn_reflns_limit_k_min -14
_diffrn_reflns_limit_l_max 16
_diffrn_reflns_limit_l_min -16
_diffrn_reflns_number 22231
_diffrn_reflns_theta_full 25.242
_diffrn_reflns_theta_max 32.638
_diffrn_reflns_theta_min 2.343
_exptl_absorpt_coefficient_mu 3.511
_exptl_absorpt_correction_T_max 0.798
_exptl_absorpt_correction_T_min 0.656
_exptl_absorpt_correction_type multi-scan
_exptl_absorpt_process_details
;
(SADABS; Krause <i>et al.</i>,  2015)
;
_exptl_crystal_colour red
_exptl_crystal_density_diffrn 1.979
_exptl_crystal_description plate
_exptl_crystal_F_000 432
_exptl_crystal_size_max 0.12
_exptl_crystal_size_mid 0.10
_exptl_crystal_size_min 0.06
_refine_diff_density_max 0.934
_refine_diff_density_min -1.002
_refine_ls_extinction_coef 0.00061(6)
_refine_ls_extinction_expression Fc^*^=kFc[1+0.001xFc^2^\l^3^/sin(2\q)]^-1/4^
_refine_ls_extinction_method SHELXL
_refine_ls_goodness_of_fit_ref 1.065
_refine_ls_hydrogen_treatment constr
_refine_ls_matrix_type full
_refine_ls_number_parameters 200
_refine_ls_number_reflns 5464
_refine_ls_number_restraints 0
_refine_ls_restrained_S_all 1.065
_refine_ls_R_factor_all 0.0266
_refine_ls_R_factor_gt 0.0209
_refine_ls_shift/su_max 0.001
_refine_ls_shift/su_mean 0.000
_refine_ls_structure_factor_coef Fsqd
_refine_ls_weighting_details 'w=1/[\s^2^(Fo^2^)+(0.0241P)^2^+0.2045P] where P=(Fo^2^+2Fc^2^)/3'
_refine_ls_weighting_scheme calc
_refine_ls_wR_factor_gt 0.0484
_refine_ls_wR_factor_ref 0.0503
_reflns_number_gt 4875
_reflns_number_total 5464
_reflns_threshold_expression 'I > 2\s(I)'
_cod_data_source_file dj2055sup1.cif
_cod_data_source_block I
_cod_database_code 2312159
_shelx_space_group_comment
;
The symmetry employed for this shelxl refinement is uniquely defined
by the following loop, which should always be used as a source of
symmetry information in preference to the above space-group names.
They are only intended as comments.
;
_shelx_estimated_absorpt_t_min 0.678
_shelx_estimated_absorpt_t_max 0.817
_shelxl_version_number .2013

loop_
_space_group_symop_operation_xyz
'x, y, z'
'-x, -y, -z'

loop_
_atom_site_type_symbol
_atom_site_label
_atom_site_fract_x
_atom_site_fract_y
_atom_site_fract_z
_atom_site_U_iso_or_equiv
_atom_site_adp_type
_atom_site_calc_flag
_atom_site_occupancy
_atom_site_disorder_assembly
_atom_site_disorder_group
I I1 0.72676(2) 0.05497(2) 0.36228(2) 0.01463(4) Uani d 1 . .
Cu Cu1 0.47151(3) 0.14895(2) 0.52815(2) 0.01482(5) Uani d 1 . .
N N1 0.50362(17) 0.22489(16) 0.68043(14) 0.0137(2) Uani d 1 . .
N N2 0.32363(17) 0.37275(15) 0.48351(13) 0.0126(2) Uani d 1 . .
C C1 0.5986(2) 0.14322(19) 0.77875(16) 0.0149(3) Uani d 1 . .
C C2 0.7206(2) 0.0086(2) 0.76410(18) 0.0188(3) Uani d 1 . .
H H2 0.7335 -0.0253 0.6881 0.023 Uiso calc 1 . .
C C3 0.8205(2) -0.0730(2) 0.86007(19) 0.0225(3) Uani d 1 . .
H H3 0.9050 -0.1616 0.8486 0.027 Uiso calc 1 . .
C C4 0.7991(3) -0.0268(2) 0.97589(19) 0.0235(4) Uani d 1 . .
H H4 0.8658 -0.0869 1.0430 0.028 Uiso calc 1 . .
C C5 0.6831(2) 0.1034(2) 0.99178(18) 0.0221(3) Uani d 1 . .
H H5 0.6688 0.1333 1.0701 0.027 Uiso calc 1 . .
C C6 0.5837(2) 0.1942(2) 0.89164(16) 0.0168(3) Uani d 1 . .
C C7 0.4734(2) 0.3365(2) 0.89624(17) 0.0204(3) Uani d 1 . .
H H7 0.4603 0.3741 0.9702 0.024 Uiso calc 1 . .
C C8 0.3849(2) 0.4209(2) 0.79434(17) 0.0186(3) Uani d 1 . .
H H8 0.3134 0.5187 0.7954 0.022 Uiso calc 1 . .
C C9 0.4017(2) 0.35984(18) 0.68682(16) 0.0134(3) Uani d 1 . .
C C10 0.30656(19) 0.44564(18) 0.57445(16) 0.0130(3) Uani d 1 . .
C C11 0.2064(2) 0.59515(18) 0.56565(17) 0.0151(3) Uani d 1 . .
H H11 0.1989 0.6436 0.6318 0.018 Uiso calc 1 . .
C C12 0.1199(2) 0.67017(18) 0.46130(17) 0.0161(3) Uani d 1 . .
H H12 0.0505 0.7703 0.4552 0.019 Uiso calc 1 . .
C C13 0.1348(2) 0.59756(18) 0.36296(16) 0.0135(3) Uani d 1 . .
C C14 0.0488(2) 0.6683(2) 0.25249(17) 0.0171(3) Uani d 1 . .
H H14 -0.0225 0.7681 0.2431 0.021 Uiso calc 1 . .
C C15 0.0680(2) 0.5933(2) 0.15911(17) 0.0183(3) Uani d 1 . .
H H15 0.0103 0.6413 0.0850 0.022 Uiso calc 1 . .
C C16 0.1738(2) 0.4440(2) 0.17292(17) 0.0181(3) Uani d 1 . .
H H16 0.1868 0.3931 0.1074 0.022 Uiso calc 1 . .
C C17 0.2579(2) 0.37192(19) 0.27946(17) 0.0162(3) Uani d 1 . .
H H17 0.3279 0.2717 0.2876 0.019 Uiso calc 1 . .
C C18 0.23990(19) 0.44731(18) 0.37738(16) 0.0129(3) Uani d 1 . .

loop_
_atom_site_aniso_label
_atom_site_aniso_U_11
_atom_site_aniso_U_22
_atom_site_aniso_U_33
_atom_site_aniso_U_12
_atom_site_aniso_U_13
_atom_site_aniso_U_23
I1 0.01422(5) 0.01364(5) 0.01633(6) -0.00129(3) -0.00081(3) -0.00714(4)
Cu1 0.01437(9) 0.01477(9) 0.01559(10) 0.00062(7) -0.00375(7) -0.00671(7)
N1 0.0120(6) 0.0154(6) 0.0140(6) -0.0033(5) -0.0023(5) -0.0041(5)
N2 0.0117(5) 0.0134(6) 0.0131(6) -0.0013(5) -0.0023(4) -0.0049(5)
C1 0.0130(7) 0.0179(7) 0.0145(7) -0.0057(6) -0.0020(5) -0.0035(6)
C2 0.0187(8) 0.0184(7) 0.0188(8) -0.0028(6) -0.0069(6) -0.0028(6)
C3 0.0211(8) 0.0196(8) 0.0249(9) -0.0041(7) -0.0097(7) 0.0003(7)
C4 0.0250(9) 0.0243(9) 0.0207(8) -0.0102(7) -0.0117(7) 0.0042(7)
C5 0.0252(9) 0.0282(9) 0.0150(7) -0.0111(7) -0.0076(6) -0.0013(7)
C6 0.0149(7) 0.0234(8) 0.0133(7) -0.0081(6) -0.0018(5) -0.0036(6)
C7 0.0183(8) 0.0309(9) 0.0160(8) -0.0060(7) -0.0015(6) -0.0121(7)
C8 0.0170(7) 0.0244(8) 0.0175(8) -0.0024(6) -0.0030(6) -0.0113(7)
C9 0.0113(6) 0.0162(7) 0.0138(7) -0.0027(5) -0.0015(5) -0.0059(6)
C10 0.0103(6) 0.0148(6) 0.0145(7) -0.0032(5) -0.0009(5) -0.0053(5)
C11 0.0147(7) 0.0140(6) 0.0186(7) -0.0033(5) -0.0016(5) -0.0077(6)
C12 0.0152(7) 0.0118(6) 0.0206(8) -0.0023(5) -0.0009(6) -0.0055(6)
C13 0.0116(6) 0.0118(6) 0.0159(7) -0.0019(5) -0.0022(5) -0.0026(5)
C14 0.0137(7) 0.0162(7) 0.0181(8) -0.0016(6) -0.0033(6) -0.0012(6)
C15 0.0175(7) 0.0188(7) 0.0166(7) -0.0013(6) -0.0058(6) -0.0023(6)
C16 0.0175(7) 0.0212(8) 0.0164(7) -0.0011(6) -0.0043(6) -0.0077(6)
C17 0.0152(7) 0.0162(7) 0.0180(7) -0.0006(6) -0.0036(6) -0.0072(6)
C18 0.0104(6) 0.0135(6) 0.0145(7) -0.0021(5) -0.0016(5) -0.0041(5)

loop_
_atom_type_symbol
_atom_type_description
_atom_type_scat_dispersion_real
_atom_type_scat_dispersion_imag
_atom_type_scat_source
C C 0.0033 0.0016 'International Tables Vol C Tables 4.2.6.8 and 6.1.1.4'
H H 0.0000 0.0000 'International Tables Vol C Tables 4.2.6.8 and 6.1.1.4'
N N 0.0061 0.0033 'International Tables Vol C Tables 4.2.6.8 and 6.1.1.4'
Cu Cu 0.3201 1.2651 'International Tables Vol C Tables 4.2.6.8 and 6.1.1.4'
I I -0.4742 1.8119 'International Tables Vol C Tables 4.2.6.8 and 6.1.1.4'

loop_
_geom_angle_atom_site_label_1
_geom_angle_atom_site_label_2
_geom_angle_atom_site_label_3
_geom_angle_site_symmetry_1
_geom_angle_site_symmetry_3
_geom_angle
_geom_angle_publ_flag
Cu1 I1 Cu1 . 2_656 68.829(8) y
N2 Cu1 N1 . . 79.28(5) y
N2 Cu1 I1 . . 122.14(4) y
N1 Cu1 I1 . . 122.34(4) y
N2 Cu1 I1 . 2_656 110.91(4) y
N1 Cu1 I1 . 2_656 106.99(4) y
I1 Cu1 I1 . 2_656 111.171(8) y
N2 Cu1 Cu1 . 2_656 141.62(4) ?
N1 Cu1 Cu1 . 2_656 136.76(4) ?
I1 Cu1 Cu1 . 2_656 56.791(7) ?
I1 Cu1 Cu1 2_656 2_656 54.380(7) ?
C9 N1 C1 . . 119.18(14) ?
C9 N1 Cu1 . . 113.35(11) ?
C1 N1 Cu1 . . 126.92(11) ?
C10 N2 C18 . . 118.23(14) ?
C10 N2 Cu1 . . 113.89(11) ?
C18 N2 Cu1 . . 127.82(10) ?
N1 C1 C2 . . 118.85(15) ?
N1 C1 C6 . . 121.75(15) ?
C2 C1 C6 . . 119.33(16) ?
C3 C2 C1 . . 119.82(17) ?
C3 C2 H2 . . 120.1 ?
C1 C2 H2 . . 120.1 ?
C2 C3 C4 . . 120.78(18) ?
C2 C3 H3 . . 119.6 ?
C4 C3 H3 . . 119.6 ?
C5 C4 C3 . . 120.43(17) ?
C5 C4 H4 . . 119.8 ?
C3 C4 H4 . . 119.8 ?
C4 C5 C6 . . 120.13(17) ?
C4 C5 H5 . . 119.9 ?
C6 C5 H5 . . 119.9 ?
C7 C6 C5 . . 122.99(16) ?
C7 C6 C1 . . 117.63(16) ?
C5 C6 C1 . . 119.34(17) ?
C8 C7 C6 . . 120.15(15) ?
C8 C7 H7 . . 119.9 ?
C6 C7 H7 . . 119.9 ?
C7 C8 C9 . . 118.99(16) ?
C7 C8 H8 . . 120.5 ?
C9 C8 H8 . . 120.5 ?
N1 C9 C8 . . 122.17(15) ?
N1 C9 C10 . . 116.58(13) ?
C8 C9 C10 . . 121.24(15) ?
N2 C10 C11 . . 122.82(15) ?
N2 C10 C9 . . 115.92(14) ?
C11 C10 C9 . . 121.26(14) ?
C12 C11 C10 . . 119.63(14) ?
C12 C11 H11 . . 120.2 ?
C10 C11 H11 . . 120.2 ?
C11 C12 C13 . . 119.38(15) ?
C11 C12 H12 . . 120.3 ?
C13 C12 H12 . . 120.3 ?
C12 C13 C14 . . 122.40(15) ?
C12 C13 C18 . . 117.93(15) ?
C14 C13 C18 . . 119.67(14) ?
C15 C14 C13 . . 120.22(16) ?
C15 C14 H14 . . 119.9 ?
C13 C14 H14 . . 119.9 ?
C14 C15 C16 . . 120.11(16) ?
C14 C15 H15 . . 119.9 ?
C16 C15 H15 . . 119.9 ?
C17 C16 C15 . . 121.04(15) ?
C17 C16 H16 . . 119.5 ?
C15 C16 H16 . . 119.5 ?
C16 C17 C18 . . 119.85(15) ?
C16 C17 H17 . . 120.1 ?
C18 C17 H17 . . 120.1 ?
N2 C18 C17 . . 118.90(14) ?
N2 C18 C13 . . 122.00(14) ?
C17 C18 C13 . . 119.10(15) ?

loop_
_geom_bond_atom_site_label_1
_geom_bond_atom_site_label_2
_geom_bond_site_symmetry_2
_geom_bond_distance
_geom_bond_publ_flag
I1 Cu1 . 2.5734(2) y
I1 Cu1 2_656 2.6487(2) y
Cu1 N2 . 2.0900(14) y
Cu1 N1 . 2.0930(13) y
Cu1 I1 2_656 2.6487(2) ?
Cu1 Cu1 2_656 2.9520(4) ?
N1 C9 . 1.330(2) ?
N1 C1 . 1.367(2) ?
N2 C10 . 1.3354(19) ?
N2 C18 . 1.369(2) ?
C1 C2 . 1.414(2) ?
C1 C6 . 1.421(2) ?
C2 C3 . 1.374(2) ?
C2 H2 . 0.9500 ?
C3 C4 . 1.415(3) ?
C3 H3 . 0.9500 ?
C4 C5 . 1.365(3) ?
C4 H4 . 0.9500 ?
C5 C6 . 1.418(2) ?
C5 H5 . 0.9500 ?
C6 C7 . 1.406(3) ?
C7 C8 . 1.369(3) ?
C7 H7 . 0.9500 ?
C8 C9 . 1.422(2) ?
C8 H8 . 0.9500 ?
C9 C10 . 1.488(2) ?
C10 C11 . 1.409(2) ?
C11 C12 . 1.367(2) ?
C11 H11 . 0.9500 ?
C12 C13 . 1.409(2) ?
C12 H12 . 0.9500 ?
C13 C14 . 1.415(2) ?
C13 C18 . 1.423(2) ?
C14 C15 . 1.369(2) ?
C14 H14 . 0.9500 ?
C15 C16 . 1.418(2) ?
C15 H15 . 0.9500 ?
C16 C17 . 1.372(2) ?
C16 H16 . 0.9500 ?
C17 C18 . 1.418(2) ?
C17 H17 . 0.9500 ?

loop_
_geom_torsion_atom_site_label_1
_geom_torsion_atom_site_label_2
_geom_torsion_atom_site_label_3
_geom_torsion_atom_site_label_4
_geom_torsion_site_symmetry_1
_geom_torsion_site_symmetry_2
_geom_torsion_site_symmetry_3
_geom_torsion_site_symmetry_4
_geom_torsion
_geom_torsion_publ_flag
C9 N1 C1 C2 . . . . -173.05(15) ?
Cu1 N1 C1 C2 . . . . 16.1(2) ?
C9 N1 C1 C6 . . . . 3.8(2) ?
Cu1 N1 C1 C6 . . . . -166.98(11) ?
N1 C1 C2 C3 . . . . 178.35(16) ?
C6 C1 C2 C3 . . . . 1.4(3) ?
C1 C2 C3 C4 . . . . 2.0(3) ?
C2 C3 C4 C5 . . . . -2.6(3) ?
C3 C4 C5 C6 . . . . -0.4(3) ?
C4 C5 C6 C7 . . . . -174.13(17) ?
C4 C5 C6 C1 . . . . 3.8(3) ?
N1 C1 C6 C7 . . . . -3.1(2) ?
C2 C1 C6 C7 . . . . 173.76(16) ?
N1 C1 C6 C5 . . . . 178.82(15) ?
C2 C1 C6 C5 . . . . -4.3(2) ?
C5 C6 C7 C8 . . . . 177.99(17) ?
C1 C6 C7 C8 . . . . 0.0(2) ?
C6 C7 C8 C9 . . . . 2.2(3) ?
C1 N1 C9 C8 . . . . -1.5(2) ?
Cu1 N1 C9 C8 . . . . 170.55(12) ?
C1 N1 C9 C10 . . . . 177.85(13) ?
Cu1 N1 C9 C10 . . . . -10.14(17) ?
C7 C8 C9 N1 . . . . -1.6(3) ?
C7 C8 C9 C10 . . . . 179.14(15) ?
C18 N2 C10 C11 . . . . 0.1(2) ?
Cu1 N2 C10 C11 . . . . -177.45(12) ?
C18 N2 C10 C9 . . . . -179.42(13) ?
Cu1 N2 C10 C9 . . . . 3.07(17) ?
N1 C9 C10 N2 . . . . 4.8(2) ?
C8 C9 C10 N2 . . . . -175.83(14) ?
N1 C9 C10 C11 . . . . -174.64(14) ?
C8 C9 C10 C11 . . . . 4.7(2) ?
N2 C10 C11 C12 . . . . 0.9(2) ?
C9 C10 C11 C12 . . . . -179.63(15) ?
C10 C11 C12 C13 . . . . -1.0(2) ?
C11 C12 C13 C14 . . . . 179.90(16) ?
C11 C12 C13 C18 . . . . 0.2(2) ?
C12 C13 C14 C15 . . . . 179.67(15) ?
C18 C13 C14 C15 . . . . -0.7(2) ?
C13 C14 C15 C16 . . . . 0.2(3) ?
C14 C15 C16 C17 . . . . 0.3(3) ?
C15 C16 C17 C18 . . . . -0.3(3) ?
C10 N2 C18 C17 . . . . 179.51(14) ?
Cu1 N2 C18 C17 . . . . -3.4(2) ?
C10 N2 C18 C13 . . . . -0.9(2) ?
Cu1 N2 C18 C13 . . . . 176.23(11) ?
C16 C17 C18 N2 . . . . 179.42(15) ?
C16 C17 C18 C13 . . . . -0.2(2) ?
C12 C13 C18 N2 . . . . 0.7(2) ?
C14 C13 C18 N2 . . . . -178.92(15) ?
C12 C13 C18 C17 . . . . -179.65(15) ?
C14 C13 C18 C17 . . . . 0.7(2) ?

_cod_database_fobs_code 2312159
